data_4027367
loop_
_publ_author_name
'A. Stephen K. Hashmi'
'Maria Camila Blanco Jaimes'
'Andreas M. Schuster'
'Frank Rominger'

_publ_section_title
;
 From Propargylic Amides to Functionalized Oxazoles: Domino Gold
 Catalysis/Oxidation by Dioxygen
;
_journal_name_full 'Journal of Organic Chemistry'
_journal_page_first 6394
_journal_page_last 6408
_journal_paper_doi 10.1021/jo301288w
_journal_volume 77
_journal_year 2012
_chemical_formula_sum 'C12 H13 N O4'
_chemical_formula_weight 235.23
_chemical_name_common 'in manuscript 8a'
_chemical_name_systematic
; 
 ? 
;
_space_group_IT_number 14
_symmetry_cell_setting monoclinic
_symmetry_space_group_name_Hall '-P 2ybc'
_symmetry_space_group_name_H-M 'P 1 21/c 1'
_atom_sites_solution_hydrogens geom
_atom_sites_solution_primary direct
_atom_sites_solution_secondary difmap
_audit_creation_method SHELXL-97
_cell_angle_alpha 90.00
_cell_angle_beta 105.966(2)
_cell_angle_gamma 90.00
_cell_formula_units_Z 4
_cell_length_a 14.8352(10)
_cell_length_b 9.2601(7)
_cell_length_c 8.4422(5)
_cell_measurement_reflns_used 2194
_cell_measurement_temperature 200(2)
_cell_volume 1115.01(13)
_computing_cell_refinement 'Bruker SAINT'
_computing_data_collection 'Bruker SMART'
_computing_data_reduction 'Bruker SAINT'
_computing_molecular_graphics 'Bruker SHELXTL'
_computing_publication_material 'Bruker SHELXTL'
_computing_structure_refinement 'SHELXL-97 (Sheldrick, 2008)'
_computing_structure_solution 'SHELXS-97 (Sheldrick, 2008)'
_diffrn_ambient_temperature 200(2)
_diffrn_measured_fraction_theta_full 0.982
_diffrn_measured_fraction_theta_max 0.982
_diffrn_measurement_device_type 'Bruker SMART CCD'
_diffrn_measurement_method '\w scans'
_diffrn_radiation_monochromator graphite
_diffrn_radiation_source 'fine-focus sealed tube'
_diffrn_radiation_type MoK\a
_diffrn_radiation_wavelength 0.71073
_diffrn_reflns_av_R_equivalents 0.0431
_diffrn_reflns_av_sigmaI/netI 0.0556
_diffrn_reflns_limit_h_max 19
_diffrn_reflns_limit_h_min -16
_diffrn_reflns_limit_k_max 5
_diffrn_reflns_limit_k_min -12
_diffrn_reflns_limit_l_max 10
_diffrn_reflns_limit_l_min -10
_diffrn_reflns_number 5869
_diffrn_reflns_theta_full 27.49
_diffrn_reflns_theta_max 27.49
_diffrn_reflns_theta_min 2.62
_exptl_absorpt_coefficient_mu 0.106
_exptl_absorpt_correction_T_max 0.9853
_exptl_absorpt_correction_T_min 0.9648
_exptl_absorpt_correction_type multi-scan
_exptl_absorpt_process_details
;
Sheldrick, G. M. (2008). <i>SADABS</i>. University of G\"ottingen, Germany.
;
_exptl_crystal_colour colorless
_exptl_crystal_density_diffrn 1.401
_exptl_crystal_description polyhedron
_exptl_crystal_F_000 496
_exptl_crystal_size_max 0.34
_exptl_crystal_size_mid 0.30
_exptl_crystal_size_min 0.14
_refine_diff_density_max 0.242
_refine_diff_density_min -0.296
_refine_diff_density_rms 0.064
_refine_ls_extinction_method none
_refine_ls_goodness_of_fit_ref 1.028
_refine_ls_hydrogen_treatment mixed
_refine_ls_matrix_type full
_refine_ls_number_parameters 160
_refine_ls_number_reflns 2505
_refine_ls_number_restraints 0
_refine_ls_restrained_S_all 1.028
_refine_ls_R_factor_all 0.0789
_refine_ls_R_factor_gt 0.0508
_refine_ls_shift/su_max 0.001
_refine_ls_shift/su_mean 0.000
_refine_ls_structure_factor_coef Fsqd
_refine_ls_weighting_details 'calc w=1/[\s^2^(Fo^2^)+(0.0872P)^2^+0.0000P] where P=(Fo^2^+2Fc^2^)/3'
_refine_ls_weighting_scheme calc
_refine_ls_wR_factor_gt 0.1272
_refine_ls_wR_factor_ref 0.1455
_reflns_number_gt 1759
_reflns_number_total 2505
_reflns_threshold_expression >2sigma(I)
_cod_data_source_file jo301288w_si_003.cif
_cod_data_source_block cab3
_cod_database_code 4027367

loop_
_symmetry_equiv_pos_as_xyz
'x, y, z'
'-x, y+1/2, -z+1/2'
'-x, -y, -z'
'x, -y-1/2, z-1/2'

loop_
_atom_site_label
_atom_site_type_symbol
_atom_site_fract_x
_atom_site_fract_y
_atom_site_fract_z
_atom_site_U_iso_or_equiv
_atom_site_adp_type
_atom_site_occupancy
_atom_site_symmetry_multiplicity
_atom_site_calc_flag
_atom_site_refinement_flags
C1 C 0.62842(10) 0.26717(17) 0.32340(19) 0.0246(4) Uani 1 1 d .
N2 N 0.61122(10) 0.12995(14) 0.29987(18) 0.0277(4) Uani 1 1 d .
O3 O 0.56463(7) 0.35226(11) 0.21633(13) 0.0272(3) Uani 1 1 d .
C4 C 0.50153(11) 0.25649(17) 0.11671(19) 0.0260(4) Uani 1 1 d .
C5 C 0.53109(12) 0.12348(17) 0.1682(2) 0.0284(4) Uani 1 1 d .
H5 H 0.5013 0.0367 0.1211 0.034 Uiso 1 1 calc R
C6 C 0.41861(12) 0.31723(18) -0.0065(2) 0.0319(4) Uani 1 1 d .
H6A H 0.4375 0.4062 -0.0540 0.038 Uiso 1 1 calc R
H6B H 0.3965 0.2468 -0.0970 0.038 Uiso 1 1 calc R
O7 O 0.34341(8) 0.35054(14) 0.06205(17) 0.0379(4) Uani 1 1 d .
H7 H 0.3523(15) 0.442(3) 0.101(3) 0.061(7) Uiso 1 1 d .
C11 C 0.70235(11) 0.33666(17) 0.4497(2) 0.0253(4) Uani 1 1 d .
C12 C 0.76838(11) 0.24934(18) 0.5590(2) 0.0276(4) Uani 1 1 d .
H12 H 0.7661 0.1474 0.5453 0.033 Uiso 1 1 calc R
C13 C 0.83633(11) 0.31032(19) 0.6857(2) 0.0281(4) Uani 1 1 d .
C14 C 0.83786(11) 0.46155(18) 0.7098(2) 0.0289(4) Uani 1 1 d .
C15 C 0.77423(11) 0.54781(18) 0.5992(2) 0.0293(4) Uani 1 1 d .
H15 H 0.7763 0.6497 0.6127 0.035 Uiso 1 1 calc R
C16 C 0.70717(11) 0.48542(18) 0.46810(19) 0.0275(4) Uani 1 1 d .
H16 H 0.6646 0.5451 0.3910 0.033 Uiso 1 1 calc R
O17 O 0.90480(8) 0.23520(13) 0.79602(15) 0.0371(3) Uani 1 1 d .
C17 C 0.90445(14) 0.0821(2) 0.7770(3) 0.0423(5) Uani 1 1 d .
H17A H 0.8452 0.0428 0.7883 0.063 Uiso 1 1 calc R
H17B H 0.9568 0.0402 0.8619 0.063 Uiso 1 1 calc R
H17C H 0.9112 0.0581 0.6678 0.063 Uiso 1 1 calc R
O18 O 0.90410(8) 0.51051(14) 0.84461(14) 0.0367(3) Uani 1 1 d .
C18 C 0.90407(14) 0.6621(2) 0.8797(3) 0.0450(5) Uani 1 1 d .
H18A H 0.9167 0.7168 0.7887 0.067 Uiso 1 1 calc R
H18B H 0.9528 0.6831 0.9818 0.067 Uiso 1 1 calc R
H18C H 0.8427 0.6900 0.8925 0.067 Uiso 1 1 calc R

loop_
_atom_site_aniso_label
_atom_site_aniso_U_11
_atom_site_aniso_U_22
_atom_site_aniso_U_33
_atom_site_aniso_U_23
_atom_site_aniso_U_13
_atom_site_aniso_U_12
C1 0.0277(8) 0.0184(8) 0.0291(9) 0.0014(6) 0.0101(7) 0.0014(6)
N2 0.0317(8) 0.0170(7) 0.0350(8) -0.0010(6) 0.0103(6) 0.0000(5)
O3 0.0290(6) 0.0168(6) 0.0315(7) -0.0009(5) 0.0013(5) -0.0021(4)
C4 0.0312(8) 0.0198(8) 0.0270(8) -0.0041(6) 0.0080(7) -0.0067(6)
C5 0.0330(9) 0.0191(8) 0.0336(10) -0.0032(7) 0.0099(7) -0.0040(6)
C6 0.0356(10) 0.0227(9) 0.0328(9) 0.0000(7) 0.0015(8) -0.0068(7)
O7 0.0330(7) 0.0224(7) 0.0556(9) -0.0058(6) 0.0074(6) -0.0029(5)
C11 0.0263(8) 0.0211(8) 0.0294(9) -0.0012(7) 0.0090(7) -0.0012(6)
C12 0.0291(9) 0.0208(8) 0.0332(9) 0.0013(7) 0.0090(7) 0.0020(6)
C13 0.0256(8) 0.0287(9) 0.0300(9) 0.0030(7) 0.0076(7) 0.0040(7)
C14 0.0249(8) 0.0294(10) 0.0316(9) -0.0026(7) 0.0067(7) -0.0021(7)
C15 0.0286(8) 0.0206(8) 0.0381(10) -0.0024(7) 0.0083(7) -0.0013(6)
C16 0.0262(8) 0.0203(8) 0.0338(9) 0.0015(7) 0.0043(7) 0.0009(6)
O17 0.0356(7) 0.0313(7) 0.0386(7) 0.0027(5) 0.0005(5) 0.0077(5)
C17 0.0407(11) 0.0311(11) 0.0505(12) 0.0093(9) 0.0049(9) 0.0120(8)
O18 0.0341(6) 0.0309(7) 0.0381(7) -0.0060(5) -0.0019(5) -0.0027(5)
C18 0.0456(11) 0.0351(11) 0.0477(12) -0.0146(9) 0.0018(9) -0.0050(8)

loop_
_atom_type_symbol
_atom_type_description
_atom_type_scat_dispersion_real
_atom_type_scat_dispersion_imag
_atom_type_scat_source
C C 0.0033 0.0016 'International Tables Vol C Tables 4.2.6.8 and 6.1.1.4'
H H 0.0000 0.0000 'International Tables Vol C Tables 4.2.6.8 and 6.1.1.4'
N N 0.0061 0.0033 'International Tables Vol C Tables 4.2.6.8 and 6.1.1.4'
O O 0.0106 0.0060 'International Tables Vol C Tables 4.2.6.8 and 6.1.1.4'

loop_
_geom_angle_atom_site_label_1
_geom_angle_atom_site_label_2
_geom_angle_atom_site_label_3
_geom_angle
N2 C1 O3 113.06(13)
N2 C1 C11 128.44(14)
O3 C1 C11 118.44(14)
C1 N2 C5 104.68(13)
C1 O3 C4 105.12(12)
C5 C4 O3 106.51(14)
C5 C4 C6 135.20(15)
O3 C4 C6 118.13(14)
C4 C5 N2 110.62(14)
C4 C5 H5 124.7
N2 C5 H5 124.7
O7 C6 C4 112.83(14)
O7 C6 H6A 109.0
C4 C6 H6A 109.0
O7 C6 H6B 109.0
C4 C6 H6B 109.0
H6A C6 H6B 107.8
C6 O7 H7 107.4(14)
C16 C11 C12 119.60(14)
C16 C11 C1 121.86(14)
C12 C11 C1 118.50(14)
C13 C12 C11 120.37(16)
C13 C12 H12 119.8
C11 C12 H12 119.8
O17 C13 C12 124.82(15)
O17 C13 C14 115.28(14)
C12 C13 C14 119.90(14)
O18 C14 C15 125.00(16)
O18 C14 C13 115.45(14)
C15 C14 C13 119.55(15)
C14 C15 C16 120.12(16)
C14 C15 H15 119.9
C16 C15 H15 119.9
C11 C16 C15 120.30(14)
C11 C16 H16 119.8
C15 C16 H16 119.8
C13 O17 C17 116.80(13)
O17 C17 H17A 109.5
O17 C17 H17B 109.5
H17A C17 H17B 109.5
O17 C17 H17C 109.5
H17A C17 H17C 109.5
H17B C17 H17C 109.5
C14 O18 C18 117.23(14)
O18 C18 H18A 109.5
O18 C18 H18B 109.5
H18A C18 H18B 109.5
O18 C18 H18C 109.5
H18A C18 H18C 109.5
H18B C18 H18C 109.5

loop_
_geom_bond_atom_site_label_1
_geom_bond_atom_site_label_2
_geom_bond_distance
C1 N2 1.3005(19)
C1 O3 1.3649(18)
C1 C11 1.453(2)
N2 C5 1.388(2)
O3 C4 1.3917(18)
C4 C5 1.339(2)
C4 C6 1.486(2)
C5 H5 0.9500
C6 O7 1.424(2)
C6 H6A 0.9900
C6 H6B 0.9900
O7 H7 0.90(3)
C11 C16 1.386(2)
C11 C12 1.403(2)
C12 C13 1.373(2)
C12 H12 0.9500
C13 O17 1.3646(19)
C13 C14 1.414(2)
C14 O18 1.3603(19)
C14 C15 1.384(2)
C15 C16 1.394(2)
C15 H15 0.9500
C16 H16 0.9500
O17 C17 1.427(2)
C17 H17A 0.9800
C17 H17B 0.9800
C17 H17C 0.9800
O18 C18 1.435(2)
C18 H18A 0.9800
C18 H18B 0.9800
C18 H18C 0.9800

loop_
_geom_torsion_atom_site_label_1
_geom_torsion_atom_site_label_2
_geom_torsion_atom_site_label_3
_geom_torsion_atom_site_label_4
_geom_torsion
O3 C1 N2 C5 0.28(18)
C11 C1 N2 C5 177.53(16)
N2 C1 O3 C4 0.09(17)
C11 C1 O3 C4 -177.46(13)
C1 O3 C4 C5 -0.43(17)
C1 O3 C4 C6 175.64(14)
O3 C4 C5 N2 0.63(19)
C6 C4 C5 N2 -174.46(18)
C1 N2 C5 C4 -0.57(19)
C5 C4 C6 O7 91.3(2)
O3 C4 C6 O7 -83.32(18)
N2 C1 C11 C16 -174.37(17)
O3 C1 C11 C16 2.8(2)
N2 C1 C11 C12 3.4(3)
O3 C1 C11 C12 -179.52(14)
C16 C11 C12 C13 1.3(2)
C1 C11 C12 C13 -176.45(14)
C11 C12 C13 O17 -178.46(15)
C11 C12 C13 C14 2.2(2)
O17 C13 C14 O18 -3.4(2)
C12 C13 C14 O18 175.99(14)
O17 C13 C14 C15 176.67(15)
C12 C13 C14 C15 -4.0(2)
O18 C14 C15 C16 -177.84(14)
C13 C14 C15 C16 2.1(2)
C12 C11 C16 C15 -3.2(2)
C1 C11 C16 C15 174.50(14)
C14 C15 C16 C11 1.5(2)
C12 C13 O17 C17 -0.3(2)
C14 C13 O17 C17 179.00(15)
C15 C14 O18 C18 3.9(2)
C13 C14 O18 C18 -176.01(15)

loop_
_cod_related_entry_id
_cod_related_entry_database
_cod_related_entry_code
1 ChemSpider 30659515
